data_8000410
loop_
_publ_author_name
'Takahashi, Yukihiro'
'Takehisa, Mika'
'Tanaka, Eri'
'Harada, Jun'
'Kumai, Reiji'
'Inabe, Tamotsu'

_publ_section_title
;
 Incorporating Spacer Molecules into the Tetrathiafulvalene-p-Chloranil
 Charge-Transfer Framework: Modulating the Neutral-Ionic Phase Transition.
;
_journal_name_full 'The journal of physical chemistry letters'
_journal_page_first 1336
_journal_paper_doi 10.1021/acs.jpclett.9b03847
_journal_year 2020
_chemical_formula_moiety '2(C3 H2 S2), 2(C3 Cl2 O), 2(C14 H8 N2)'
_chemical_formula_sum 'C40 H20 Cl4 N4 O2 S4'
_chemical_formula_weight 858.64
_space_group_crystal_system triclinic
_space_group_IT_number 2
_space_group_name_Hall '-P 1'
_space_group_name_H-M_alt 'P -1'
_atom_sites_solution_hydrogens geom
_atom_sites_solution_primary dual
_audit_creation_date 2017-03-02
_audit_creation_method
;
Olex2 1.2
(compiled 2017.02.23 svn.r3390 for OlexSys, GUI svn.r5320)
;
_cell_angle_alpha 85.5906(7)
_cell_angle_beta 89.9846(8)
_cell_angle_gamma 88.0361(8)
_cell_formula_units_Z 2
_cell_length_a 7.5454(4)
_cell_length_b 7.6338(4)
_cell_length_c 30.5119(16)
_cell_measurement_reflns_used 9835
_cell_measurement_temperature 150
_cell_measurement_theta_max 30.018
_cell_measurement_theta_min 2.678
_cell_volume 1751.25(16)
_computing_cell_refinement 'SAINT v8.34A (Bruker, 2013)'
_computing_data_collection 'Bruker APEX2 2014.1-1 (Bruker, 2014)'
_computing_data_reduction 'SAINT v8.34A (Bruker, 2013)'
_computing_molecular_graphics 'Olex2 (Dolomanov et al., 2009)'
_computing_publication_material 'Olex2 (Dolomanov et al., 2009)'
_computing_structure_refinement 'ShelXL (Sheldrick, 2015)'
_computing_structure_solution 'ShelXT (Sheldrick, 2015)'
_diffrn_ambient_temperature 150
_diffrn_detector_area_resol_mean 8.3333
_diffrn_measured_fraction_theta_full 0.998
_diffrn_measured_fraction_theta_max 0.995
_diffrn_measurement_device_type 'Bruker APEX-II CCD'
_diffrn_measurement_method '\f and \w scans'
_diffrn_radiation_type MoK\a
_diffrn_radiation_wavelength 0.71073
_diffrn_reflns_av_R_equivalents 0.0184
_diffrn_reflns_av_unetI/netI 0.0151
_diffrn_reflns_Laue_measured_fraction_full 0.998
_diffrn_reflns_Laue_measured_fraction_max 0.995
_diffrn_reflns_limit_h_max 10
_diffrn_reflns_limit_h_min -10
_diffrn_reflns_limit_k_max 10
_diffrn_reflns_limit_k_min -10
_diffrn_reflns_limit_l_max 42
_diffrn_reflns_limit_l_min -42
_diffrn_reflns_number 39594
_diffrn_reflns_point_group_measured_fraction_full 0.998
_diffrn_reflns_point_group_measured_fraction_max 0.995
_diffrn_reflns_theta_full 25.242
_diffrn_reflns_theta_max 30.036
_diffrn_reflns_theta_min 2.008
_diffrn_source 'rotating-anode X-ray tube'
_diffrn_standards_number 0
_exptl_absorpt_coefficient_mu 0.623
_exptl_absorpt_correction_T_max 0.9281
_exptl_absorpt_correction_T_min 0.8807
_exptl_absorpt_correction_type multi-scan
_exptl_absorpt_process_details
'SADABS-2014/4 (Bruker,2014/4) was used for absorption correction. wR2(int) was 0.0843 before and 0.0310 after correction. The Ratio of minimum to maximum transmission is 0.9489. The \l/2 correction factor is Not present.'
_exptl_crystal_colour red
_exptl_crystal_colour_primary red
_exptl_crystal_density_diffrn 1.628
_exptl_crystal_description plate
_exptl_crystal_F_000 872
_exptl_crystal_size_max 0.21
_exptl_crystal_size_mid 0.14
_exptl_crystal_size_min 0.08
_refine_diff_density_max 0.502
_refine_diff_density_min -1.027
_refine_diff_density_rms 0.056
_refine_ls_extinction_method none
_refine_ls_goodness_of_fit_ref 1.079
_refine_ls_hydrogen_treatment constr
_refine_ls_matrix_type full
_refine_ls_number_parameters 487
_refine_ls_number_reflns 10211
_refine_ls_number_restraints 0
_refine_ls_restrained_S_all 1.079
_refine_ls_R_factor_all 0.0349
_refine_ls_R_factor_gt 0.0317
_refine_ls_shift/su_max 0.001
_refine_ls_shift/su_mean 0.000
_refine_ls_structure_factor_coef Fsqd
_refine_ls_weighting_details 'w=1/[\s^2^(Fo^2^)+(0.0278P)^2^+1.2028P] where P=(Fo^2^+2Fc^2^)/3'
_refine_ls_weighting_scheme calc
_refine_ls_wR_factor_gt 0.0755
_refine_ls_wR_factor_ref 0.0776
_reflns_Friedel_coverage 0.000
_reflns_number_gt 9427
_reflns_number_total 10211
_reflns_threshold_expression 'I > 2\s(I)'
_cod_data_source_file jz9b03847_si_003.cif
_cod_data_source_block (TTF)(DAzP)2(CA)_150K
_cod_database_code 8000410
_shelxl_version_number 2014/6
_shelx_space_group_comment
;
The symmetry employed for this shelxl refinement is uniquely defined
by the following loop, which should always be used as a source of
symmetry information in preference to the above space-group names.
They are only intended as comments.
;
_shelx_estimated_absorpt_t_max 0.952
_shelx_estimated_absorpt_t_min 0.880
_olex2_refinement_description
;
1. Fixed Uiso
 At 1.2 times of:
  All C(H) groups
2.a Aromatic/amide H refined with riding coordinates:
 C2(H2), C3(H3), C8(H8), C9(H9), C13(H13), C14(H14), C15(H15), C16(H16),
 C17(H17), C18(H18), C19(H19), C20(H20), C27(H27), C28(H28), C29(H29), C30(H30),
  C31(H31), C32(H32), C33(H33), C34(H34)
;
_olex2_submission_special_instructions 'No special instructions were received'

loop_
_space_group_symop_operation_xyz
'x, y, z'
'-x, -y, -z'

loop_
_atom_site_label
_atom_site_type_symbol
_atom_site_fract_x
_atom_site_fract_y
_atom_site_fract_z
_atom_site_U_iso_or_equiv
_atom_site_adp_type
_atom_site_occupancy
_atom_site_site_symmetry_order
_atom_site_calc_flag
_atom_site_refinement_flags_posn
S1 S 0.53236(5) 0.54810(4) 0.06948(2) 0.02238(7) Uani 1 1 d .
S2 S 0.61694(5) 0.75785(4) -0.01252(2) 0.02235(7) Uani 1 1 d .
C1 C 0.53160(18) 0.56357(16) 0.01195(4) 0.0204(2) Uani 1 1 d .
C2 C 0.66023(18) 0.84810(18) 0.03696(5) 0.0232(3) Uani 1 1 d .
H2 H 0.7092 0.9609 0.0376 0.028 Uiso 1 1 calc R
C3 C 0.62191(19) 0.75282(18) 0.07375(5) 0.0237(3) Uani 1 1 d .
H3 H 0.6429 0.7954 0.1017 0.028 Uiso 1 1 calc R
Cl1 Cl 0.14073(5) 0.83196(4) 0.04084(2) 0.02743(7) Uani 1 1 d .
Cl2 Cl 0.02764(5) 0.50124(5) 0.10236(2) 0.02871(8) Uani 1 1 d .
O1 O 0.11077(15) 0.77257(13) -0.05190(4) 0.0281(2) Uani 1 1 d .
C4 C 0.05706(18) 0.65018(17) -0.02830(4) 0.0206(2) Uani 1 1 d .
C5 C 0.06556(17) 0.64691(16) 0.02032(4) 0.0201(2) Uani 1 1 d .
C6 C 0.01657(17) 0.50713(17) 0.04648(4) 0.0200(2) Uani 1 1 d .
S3 S 0.37388(7) 0.25387(5) 0.51030(2) 0.03831(11) Uani 1 1 d .
S4 S 0.48103(5) 0.09001(4) 0.43061(2) 0.02322(7) Uani 1 1 d .
C7 C 0.4685(3) 0.07287(18) 0.48732(5) 0.0365(4) Uani 1 1 d .
C8 C 0.33164(19) 0.37265(18) 0.46087(5) 0.0243(3) Uani 1 1 d .
H8 H 0.2765 0.4867 0.4595 0.029 Uiso 1 1 calc R
C9 C 0.38007(19) 0.29669(18) 0.42454(5) 0.0238(3) Uani 1 1 d .
H9 H 0.3596 0.3546 0.3962 0.029 Uiso 1 1 calc R
Cl3 Cl 0.85427(5) 0.35413(4) 0.45310(2) 0.02633(7) Uani 1 1 d .
Cl4 Cl 0.99845(5) 0.04507(5) 0.39749(2) 0.02695(7) Uani 1 1 d .
O2 O 0.86360(16) 0.25535(13) 0.54737(3) 0.0292(2) Uani 1 1 d .
C10 C 0.92848(19) 0.14018(17) 0.52557(4) 0.0225(3) Uani 1 1 d .
C11 C 0.93320(18) 0.15727(17) 0.47749(4) 0.0211(2) Uani 1 1 d .
C12 C 0.99612(19) 0.02570(17) 0.45367(4) 0.0217(2) Uani 1 1 d .
N1 N 0.65386(17) 0.69814(16) 0.17769(4) 0.0265(2) Uani 1 1 d .
N2 N 0.85279(16) 0.80713(16) 0.22995(4) 0.0260(2) Uani 1 1 d .
C13 C 0.8046(2) 0.7639(2) 0.19018(5) 0.0285(3) Uani 1 1 d .
H13 H 0.8904 0.7829 0.1677 0.034 Uiso 1 1 calc R
C14 C 0.76890(18) 0.82097(18) 0.30591(5) 0.0226(3) Uani 1 1 d .
H14 H 0.8796 0.8684 0.3126 0.027 Uiso 1 1 calc R
C15 C 0.64720(18) 0.79373(18) 0.33804(5) 0.0225(3) Uani 1 1 d .
H15 H 0.6745 0.8226 0.3670 0.027 Uiso 1 1 calc R
C16 C 0.34797(19) 0.69800(19) 0.36189(5) 0.0251(3) Uani 1 1 d .
H16 H 0.3696 0.7301 0.3908 0.030 Uiso 1 1 calc R
C17 C 0.1871(2) 0.6269(2) 0.35184(5) 0.0280(3) Uani 1 1 d .
H17 H 0.1001 0.6103 0.3741 0.034 Uiso 1 1 calc R
C18 C 0.15174(19) 0.57998(18) 0.30984(5) 0.0265(3) Uani 1 1 d .
H18 H 0.0423 0.5287 0.3038 0.032 Uiso 1 1 calc R
C19 C 0.24396(19) 0.56880(18) 0.23184(5) 0.0254(3) Uani 1 1 d .
H19 H 0.1339 0.5211 0.2248 0.030 Uiso 1 1 calc R
C20 C 0.3650(2) 0.59780(18) 0.19954(5) 0.0255(3) Uani 1 1 d .
H20 H 0.3391 0.5710 0.1704 0.031 Uiso 1 1 calc R
C21 C 0.73228(17) 0.77886(16) 0.26192(4) 0.0199(2) Uani 1 1 d .
C22 C 0.47748(17) 0.72227(16) 0.32966(4) 0.0198(2) Uani 1 1 d .
C23 C 0.27585(17) 0.60750(17) 0.27629(5) 0.0215(2) Uani 1 1 d .
C24 C 0.53218(18) 0.66888(16) 0.20947(4) 0.0204(2) Uani 1 1 d .
C25 C 0.56689(17) 0.70798(16) 0.25297(4) 0.0178(2) Uani 1 1 d .
C26 C 0.44019(17) 0.67836(16) 0.28652(4) 0.0183(2) Uani 1 1 d .
N3 N 0.5328(2) 0.23568(17) 0.32939(4) 0.0313(3) Uani 1 1 d .
N4 N 0.79485(18) 0.31301(17) 0.28868(5) 0.0339(3) Uani 1 1 d .
C27 C 0.6959(2) 0.2957(2) 0.32464(6) 0.0359(4) Uani 1 1 d .
H27 H 0.7488 0.3311 0.3506 0.043 Uiso 1 1 calc R
C28 C 0.8127(2) 0.27832(19) 0.21072(6) 0.0312(3) Uani 1 1 d .
H28 H 0.9300 0.3197 0.2098 0.037 Uiso 1 1 calc R
C29 C 0.7361(2) 0.23319(19) 0.17347(5) 0.0301(3) Uani 1 1 d .
H29 H 0.8009 0.2439 0.1467 0.036 Uiso 1 1 calc R
C30 C 0.4758(2) 0.1255(2) 0.13485(5) 0.0324(3) Uani 1 1 d .
H30 H 0.5366 0.1363 0.1076 0.039 Uiso 1 1 calc R
C31 C 0.3051(3) 0.0664(2) 0.13649(6) 0.0381(4) Uani 1 1 d .
H31 H 0.2491 0.0384 0.1102 0.046 Uiso 1 1 calc R
C32 C 0.2144(2) 0.0473(2) 0.17576(6) 0.0325(3) Uani 1 1 d .
H32 H 0.0974 0.0051 0.1762 0.039 Uiso 1 1 calc R
C33 C 0.20336(19) 0.07479(19) 0.25647(5) 0.0271(3) Uani 1 1 d .
H33 H 0.0871 0.0307 0.2580 0.033 Uiso 1 1 calc R
C34 C 0.2805(2) 0.1224(2) 0.29359(5) 0.0282(3) Uani 1 1 d .
H34 H 0.2175 0.1125 0.3206 0.034 Uiso 1 1 calc R
C35 C 0.71923(18) 0.26469(17) 0.25163(5) 0.0243(3) Uani 1 1 d .
C36 C 0.56002(19) 0.16974(17) 0.17308(4) 0.0225(3) Uani 1 1 d .
C37 C 0.29282(18) 0.08942(17) 0.21496(5) 0.0218(2) Uani 1 1 d .
C38 C 0.45576(19) 0.18715(17) 0.29250(4) 0.0223(3) Uani 1 1 d .
C39 C 0.54678(17) 0.20029(16) 0.25217(4) 0.0180(2) Uani 1 1 d .
C40 C 0.46672(17) 0.15202(15) 0.21320(4) 0.0175(2) Uani 1 1 d .

loop_
_atom_site_aniso_label
_atom_site_aniso_U_11
_atom_site_aniso_U_22
_atom_site_aniso_U_33
_atom_site_aniso_U_23
_atom_site_aniso_U_13
_atom_site_aniso_U_12
S1 0.02803(16) 0.02307(15) 0.01551(14) 0.00188(11) 0.00335(12) -0.00084(12)
S2 0.03156(17) 0.01776(14) 0.01734(14) 0.00177(11) 0.00298(12) -0.00236(12)
C1 0.0272(6) 0.0175(5) 0.0162(6) 0.0015(4) 0.0041(5) 0.0002(5)
C2 0.0248(6) 0.0209(6) 0.0243(6) -0.0045(5) 0.0006(5) -0.0013(5)
C3 0.0263(7) 0.0250(6) 0.0202(6) -0.0052(5) -0.0010(5) 0.0009(5)
Cl1 0.03295(17) 0.02032(14) 0.03023(17) -0.00669(12) 0.00169(13) -0.00782(12)
Cl2 0.03394(18) 0.03370(18) 0.01881(15) -0.00124(12) 0.00265(13) -0.00767(14)
O1 0.0355(6) 0.0221(5) 0.0263(5) 0.0027(4) 0.0065(4) -0.0078(4)
C4 0.0221(6) 0.0173(5) 0.0226(6) -0.0016(4) 0.0052(5) -0.0016(4)
C5 0.0213(6) 0.0159(5) 0.0235(6) -0.0041(4) 0.0041(5) -0.0013(4)
C6 0.0208(6) 0.0208(6) 0.0186(6) -0.0030(4) 0.0045(5) -0.0017(4)
S3 0.0798(3) 0.01515(15) 0.01970(17) -0.00415(12) 0.00664(18) 0.00816(17)
S4 0.03344(18) 0.01864(14) 0.01776(15) -0.00408(11) 0.00106(12) 0.00233(12)
C7 0.0757(13) 0.0157(6) 0.0176(7) -0.0029(5) 0.0044(7) 0.0072(7)
C8 0.0279(7) 0.0179(6) 0.0269(7) -0.0011(5) -0.0001(5) 0.0023(5)
C9 0.0263(6) 0.0212(6) 0.0231(6) 0.0005(5) -0.0015(5) 0.0029(5)
Cl3 0.03322(17) 0.01983(14) 0.02544(16) -0.00047(11) 0.00125(13) 0.00356(12)
Cl4 0.03319(18) 0.03196(17) 0.01597(14) -0.00465(12) 0.00294(12) 0.00110(13)
O2 0.0423(6) 0.0224(5) 0.0235(5) -0.0078(4) 0.0084(4) 0.0043(4)
C10 0.0310(7) 0.0177(6) 0.0192(6) -0.0038(4) 0.0065(5) -0.0011(5)
C11 0.0271(6) 0.0165(5) 0.0197(6) -0.0018(4) 0.0039(5) -0.0012(5)
C12 0.0302(7) 0.0203(6) 0.0150(6) -0.0030(4) 0.0057(5) -0.0026(5)
N1 0.0329(6) 0.0261(6) 0.0203(6) -0.0010(4) 0.0002(5) 0.0007(5)
N2 0.0238(6) 0.0272(6) 0.0271(6) -0.0015(5) 0.0017(5) -0.0018(4)
C13 0.0315(7) 0.0303(7) 0.0233(7) -0.0005(5) 0.0055(6) -0.0008(6)
C14 0.0198(6) 0.0221(6) 0.0263(7) -0.0045(5) -0.0053(5) -0.0007(5)
C15 0.0245(6) 0.0223(6) 0.0212(6) -0.0049(5) -0.0052(5) 0.0013(5)
C16 0.0274(7) 0.0251(6) 0.0224(6) -0.0020(5) 0.0018(5) 0.0023(5)
C17 0.0238(7) 0.0277(7) 0.0317(8) 0.0012(5) 0.0068(6) 0.0016(5)
C18 0.0189(6) 0.0222(6) 0.0381(8) -0.0009(5) 0.0003(5) -0.0011(5)
C19 0.0220(6) 0.0211(6) 0.0334(7) -0.0048(5) -0.0084(5) -0.0007(5)
C20 0.0292(7) 0.0230(6) 0.0250(7) -0.0061(5) -0.0094(5) 0.0007(5)
C21 0.0201(6) 0.0168(5) 0.0228(6) -0.0012(4) -0.0029(5) 0.0004(4)
C22 0.0221(6) 0.0173(5) 0.0199(6) -0.0021(4) -0.0009(5) 0.0030(4)
C23 0.0202(6) 0.0169(5) 0.0272(7) -0.0022(5) -0.0037(5) 0.0011(4)
C24 0.0251(6) 0.0165(5) 0.0194(6) -0.0014(4) -0.0042(5) 0.0025(4)
C25 0.0195(6) 0.0150(5) 0.0187(6) -0.0012(4) -0.0028(4) 0.0018(4)
C26 0.0192(6) 0.0149(5) 0.0206(6) -0.0019(4) -0.0020(4) 0.0022(4)
N3 0.0449(8) 0.0275(6) 0.0212(6) -0.0051(5) -0.0076(5) 0.0099(5)
N4 0.0301(7) 0.0258(6) 0.0466(8) -0.0078(6) -0.0167(6) 0.0004(5)
C27 0.0458(9) 0.0268(7) 0.0355(8) -0.0093(6) -0.0226(7) 0.0083(6)
C28 0.0205(6) 0.0222(6) 0.0506(10) 0.0016(6) 0.0059(6) -0.0049(5)
C29 0.0310(7) 0.0226(6) 0.0358(8) 0.0041(6) 0.0147(6) -0.0008(5)
C30 0.0527(10) 0.0251(7) 0.0190(7) -0.0020(5) 0.0011(6) 0.0049(6)
C31 0.0538(10) 0.0329(8) 0.0286(8) -0.0098(6) -0.0150(7) 0.0011(7)
C32 0.0307(8) 0.0274(7) 0.0402(9) -0.0067(6) -0.0128(6) -0.0034(6)
C33 0.0192(6) 0.0256(7) 0.0357(8) 0.0030(6) 0.0045(5) -0.0015(5)
C34 0.0280(7) 0.0286(7) 0.0267(7) 0.0034(5) 0.0096(6) 0.0034(5)
C35 0.0205(6) 0.0169(6) 0.0354(8) -0.0017(5) -0.0054(5) 0.0003(4)
C36 0.0296(7) 0.0162(5) 0.0212(6) 0.0008(4) 0.0037(5) 0.0021(5)
C37 0.0200(6) 0.0169(5) 0.0285(7) -0.0012(5) -0.0030(5) -0.0008(4)
C38 0.0283(7) 0.0182(6) 0.0199(6) -0.0002(4) -0.0011(5) 0.0056(5)
C39 0.0186(6) 0.0144(5) 0.0205(6) 0.0000(4) -0.0018(4) 0.0017(4)
C40 0.0189(6) 0.0136(5) 0.0196(6) 0.0000(4) -0.0003(4) 0.0005(4)

loop_
_atom_type_symbol
_atom_type_description
_atom_type_scat_dispersion_real
_atom_type_scat_dispersion_imag
_atom_type_scat_source
C C 0.0033 0.0016 'International Tables Vol C Tables 4.2.6.8 and 6.1.1.4'
H H 0.0000 0.0000 'International Tables Vol C Tables 4.2.6.8 and 6.1.1.4'
N N 0.0061 0.0033 'International Tables Vol C Tables 4.2.6.8 and 6.1.1.4'
O O 0.0106 0.0060 'International Tables Vol C Tables 4.2.6.8 and 6.1.1.4'
S S 0.1246 0.1234 'International Tables Vol C Tables 4.2.6.8 and 6.1.1.4'
Cl Cl 0.1484 0.1585 'International Tables Vol C Tables 4.2.6.8 and 6.1.1.4'

loop_
_geom_angle_atom_site_label_1
_geom_angle_atom_site_label_2
_geom_angle_atom_site_label_3
_geom_angle
_geom_angle_site_symmetry_1
_geom_angle_site_symmetry_3
C3 S1 C1 94.82(6) . .
C2 S2 C1 95.07(6) . .
S1 C1 S2 114.62(7) . .
C1 C1 S1 122.92(13) 2_665 .
C1 C1 S2 122.46(13) 2_665 .
S2 C2 H2 121.4 . .
C3 C2 S2 117.25(11) . .
C3 C2 H2 121.4 . .
S1 C3 H3 120.9 . .
C2 C3 S1 118.22(11) . .
C2 C3 H3 120.9 . .
O1 C4 C5 122.01(12) . .
O1 C4 C6 121.95(13) . 2_565
C5 C4 C6 116.03(11) . 2_565
C4 C5 Cl1 115.63(9) . .
C6 C5 Cl1 122.21(11) . .
C6 C5 C4 122.16(11) . .
C4 C6 Cl2 115.66(9) 2_565 .
C5 C6 Cl2 122.54(10) . .
C5 C6 C4 121.76(12) . 2_565
C8 S3 C7 95.29(7) . .
C9 S4 C7 94.72(7) . .
S4 C7 S3 115.25(8) . .
C7 C7 S3 122.02(15) 2_656 .
C7 C7 S4 122.72(15) 2_656 .
S3 C8 H8 121.6 . .
C9 C8 S3 116.80(11) . .
C9 C8 H8 121.6 . .
S4 C9 H9 121.0 . .
C8 C9 S4 117.94(11) . .
C8 C9 H9 121.0 . .
O2 C10 C11 122.65(13) . .
O2 C10 C12 121.87(12) . 2_756
C11 C10 C12 115.47(11) . 2_756
C10 C11 Cl3 115.75(9) . .
C12 C11 Cl3 122.03(11) . .
C12 C11 C10 122.22(12) . .
C10 C12 Cl4 115.66(9) 2_756 .
C11 C12 Cl4 122.06(11) . .
C11 C12 C10 122.26(12) . 2_756
C13 N1 C24 115.91(12) . .
C13 N2 C21 115.54(12) . .
N1 C13 N2 129.10(14) . .
N1 C13 H13 115.5 . .
N2 C13 H13 115.4 . .
C15 C14 H14 119.7 . .
C15 C14 C21 120.57(12) . .
C21 C14 H14 119.7 . .
C14 C15 H15 119.1 . .
C14 C15 C22 121.85(12) . .
C22 C15 H15 119.1 . .
C17 C16 H16 119.9 . .
C17 C16 C22 120.20(13) . .
C22 C16 H16 119.9 . .
C16 C17 H17 119.5 . .
C18 C17 C16 121.06(13) . .
C18 C17 H17 119.5 . .
C17 C18 H18 119.8 . .
C17 C18 C23 120.46(13) . .
C23 C18 H18 119.8 . .
C20 C19 H19 118.8 . .
C20 C19 C23 122.40(13) . .
C23 C19 H19 118.8 . .
C19 C20 H20 120.1 . .
C19 C20 C24 119.82(13) . .
C24 C20 H20 120.1 . .
N2 C21 C14 120.53(12) . .
N2 C21 C25 120.91(12) . .
C25 C21 C14 118.56(12) . .
C16 C22 C15 122.90(13) . .
C16 C22 C26 118.87(12) . .
C26 C22 C15 118.22(12) . .
C18 C23 C19 123.07(13) . .
C18 C23 C26 118.55(13) . .
C26 C23 C19 118.38(13) . .
N1 C24 C20 120.45(12) . .
N1 C24 C25 120.65(12) . .
C25 C24 C20 118.90(13) . .
C24 C25 C21 117.89(12) . .
C24 C25 C26 121.17(12) . .
C26 C25 C21 120.95(12) . .
C22 C26 C23 120.81(12) . .
C25 C26 C22 119.84(12) . .
C25 C26 C23 119.34(12) . .
C27 N3 C38 115.81(14) . .
C27 N4 C35 115.57(14) . .
N3 C27 H27 115.4 . .
N4 C27 N3 129.11(14) . .
N4 C27 H27 115.4 . .
C29 C28 H28 119.6 . .
C29 C28 C35 120.81(13) . .
C35 C28 H28 119.6 . .
C28 C29 H29 119.1 . .
C28 C29 C36 121.80(14) . .
C36 C29 H29 119.1 . .
C31 C30 H30 119.8 . .
C31 C30 C36 120.45(15) . .
C36 C30 H30 119.8 . .
C30 C31 H31 119.5 . .
C30 C31 C32 121.06(15) . .
C32 C31 H31 119.5 . .
C31 C32 H32 119.6 . .
C31 C32 C37 120.74(15) . .
C37 C32 H32 119.6 . .
C34 C33 H33 119.2 . .
C34 C33 C37 121.58(13) . .
C37 C33 H33 119.2 . .
C33 C34 H34 119.7 . .
C33 C34 C38 120.51(13) . .
C38 C34 H34 119.7 . .
N4 C35 C28 120.70(14) . .
N4 C35 C39 120.91(14) . .
C39 C35 C28 118.39(13) . .
C30 C36 C29 123.10(14) . .
C30 C36 C40 118.55(14) . .
C40 C36 C29 118.35(13) . .
C32 C37 C33 122.96(13) . .
C32 C37 C40 118.20(14) . .
C40 C37 C33 118.83(12) . .
N3 C38 C34 120.70(13) . .
N3 C38 C39 120.51(13) . .
C39 C38 C34 118.79(13) . .
C35 C39 C38 118.09(12) . .
C35 C39 C40 120.86(12) . .
C38 C39 C40 121.05(12) . .
C36 C40 C39 119.78(12) . .
C37 C40 C36 120.99(12) . .
C37 C40 C39 119.23(12) . .

loop_
_geom_bond_atom_site_label_1
_geom_bond_atom_site_label_2
_geom_bond_distance
_geom_bond_site_symmetry_2
S1 C1 1.7503(13) .
S1 C3 1.7377(14) .
S2 C1 1.7511(13) .
S2 C2 1.7424(14) .
C1 C1 1.357(3) 2_665
C2 H2 0.9500 .
C2 C3 1.327(2) .
C3 H3 0.9500 .
Cl1 C5 1.7030(13) .
Cl2 C6 1.7043(13) .
O1 C4 1.2157(16) .
C4 C5 1.4831(19) .
C4 C6 1.4855(18) 2_565
C5 C6 1.3446(18) .
C6 C4 1.4855(18) 2_565
S3 C7 1.7296(15) .
S3 C8 1.7229(15) .
S4 C7 1.7279(15) .
S4 C9 1.7253(14) .
C7 C7 1.376(3) 2_656
C8 H8 0.9500 .
C8 C9 1.335(2) .
C9 H9 0.9500 .
Cl3 C11 1.7129(14) .
Cl4 C12 1.7094(13) .
O2 C10 1.2309(16) .
C10 C11 1.4634(18) .
C10 C12 1.4682(19) 2_756
C11 C12 1.3571(18) .
C12 C10 1.4682(19) 2_756
N1 C13 1.327(2) .
N1 C24 1.3465(18) .
N2 C13 1.335(2) .
N2 C21 1.3437(18) .
C13 H13 0.9500 .
C14 H14 0.9500 .
C14 C15 1.353(2) .
C14 C21 1.4330(19) .
C15 H15 0.9500 .
C15 C22 1.4396(19) .
C16 H16 0.9500 .
C16 C17 1.390(2) .
C16 C22 1.3930(19) .
C17 H17 0.9500 .
C17 C18 1.385(2) .
C18 H18 0.9500 .
C18 C23 1.396(2) .
C19 H19 0.9500 .
C19 C20 1.354(2) .
C19 C23 1.432(2) .
C20 H20 0.9500 .
C20 C24 1.4315(19) .
C21 C25 1.4121(17) .
C22 C26 1.4136(18) .
C23 C26 1.4142(18) .
C24 C25 1.4091(18) .
C25 C26 1.4114(18) .
N3 C27 1.332(2) .
N3 C38 1.3493(18) .
N4 C27 1.328(2) .
N4 C35 1.3485(19) .
C27 H27 0.9500 .
C28 H28 0.9500 .
C28 C29 1.349(2) .
C28 C35 1.432(2) .
C29 H29 0.9500 .
C29 C36 1.430(2) .
C30 H30 0.9500 .
C30 C31 1.378(3) .
C30 C36 1.398(2) .
C31 H31 0.9500 .
C31 C32 1.380(3) .
C32 H32 0.9500 .
C32 C37 1.399(2) .
C33 H33 0.9500 .
C33 C34 1.353(2) .
C33 C37 1.434(2) .
C34 H34 0.9500 .
C34 C38 1.427(2) .
C35 C39 1.4063(18) .
C36 C40 1.4117(18) .
C37 C40 1.4114(18) .
C38 C39 1.4078(19) .
C39 C40 1.4133(18) .

loop_
_geom_torsion_atom_site_label_1
_geom_torsion_atom_site_label_2
_geom_torsion_atom_site_label_3
_geom_torsion_atom_site_label_4
_geom_torsion
_geom_torsion_site_symmetry_1
_geom_torsion_site_symmetry_4
S2 C2 C3 S1 -0.08(17) . .
C1 S1 C3 C2 -0.56(13) . .
C1 S2 C2 C3 0.67(13) . .
C2 S2 C1 S1 -1.03(9) . .
C2 S2 C1 C1 178.31(17) . 2_665
C3 S1 C1 S2 1.00(9) . .
C3 S1 C1 C1 -178.34(17) . 2_665
Cl1 C5 C6 Cl2 -0.81(18) . .
Cl1 C5 C6 C4 176.97(10) . 2_565
O1 C4 C5 Cl1 4.44(18) . .
O1 C4 C5 C6 -175.76(13) . .
C4 C5 C6 Cl2 179.41(10) . .
C4 C5 C6 C4 -2.8(2) . 2_565
C6 C4 C5 Cl1 -177.13(9) 2_565 .
C6 C4 C5 C6 2.7(2) 2_565 .
S3 C8 C9 S4 -0.59(17) . .
C7 S3 C8 C9 -0.16(14) . .
C7 S4 C9 C8 1.00(14) . .
C8 S3 C7 S4 0.84(13) . .
C8 S3 C7 C7 179.9(2) . 2_656
C9 S4 C7 S3 -1.07(13) . .
C9 S4 C7 C7 179.9(3) . 2_656
Cl3 C11 C12 Cl4 -0.98(18) . .
Cl3 C11 C12 C10 177.10(11) . 2_756
O2 C10 C11 Cl3 3.74(19) . .
O2 C10 C11 C12 -176.29(14) . .
C10 C11 C12 Cl4 179.05(11) . .
C10 C11 C12 C10 -2.9(2) . 2_756
C12 C10 C11 Cl3 -177.28(10) 2_756 .
C12 C10 C11 C12 2.7(2) 2_756 .
N1 C24 C25 C21 0.19(18) . .
N1 C24 C25 C26 179.81(12) . .
N2 C21 C25 C24 -0.33(18) . .
N2 C21 C25 C26 -179.95(12) . .
C13 N1 C24 C20 -179.86(13) . .
C13 N1 C24 C25 0.28(19) . .
C13 N2 C21 C14 -179.73(13) . .
C13 N2 C21 C25 -0.02(19) . .
C14 C15 C22 C16 -178.00(13) . .
C14 C15 C22 C26 0.71(19) . .
C14 C21 C25 C24 179.39(12) . .
C14 C21 C25 C26 -0.24(18) . .
C15 C14 C21 N2 179.53(13) . .
C15 C14 C21 C25 -0.19(19) . .
C15 C22 C26 C23 179.92(12) . .
C15 C22 C26 C25 -1.11(18) . .
C16 C17 C18 C23 -1.7(2) . .
C16 C22 C26 C23 -1.32(18) . .
C16 C22 C26 C25 177.65(12) . .
C17 C16 C22 C15 -179.45(13) . .
C17 C16 C22 C26 1.9(2) . .
C17 C18 C23 C19 -177.23(13) . .
C17 C18 C23 C26 2.2(2) . .
C18 C23 C26 C22 -0.69(19) . .
C18 C23 C26 C25 -179.66(12) . .
C19 C20 C24 N1 179.91(13) . .
C19 C20 C24 C25 -0.24(19) . .
C19 C23 C26 C22 178.75(12) . .
C19 C23 C26 C25 -0.22(18) . .
C20 C19 C23 C18 179.35(14) . .
C20 C19 C23 C26 -0.1(2) . .
C20 C24 C25 C21 -179.67(12) . .
C20 C24 C25 C26 -0.04(18) . .
C21 N2 C13 N1 0.6(2) . .
C21 C14 C15 C22 -0.1(2) . .
C21 C25 C26 C22 0.90(18) . .
C21 C25 C26 C23 179.88(11) . .
C22 C16 C17 C18 -0.4(2) . .
C23 C19 C20 C24 0.3(2) . .
C24 N1 C13 N2 -0.7(2) . .
C24 C25 C26 C22 -178.71(11) . .
C24 C25 C26 C23 0.27(18) . .
N3 C38 C39 C35 0.15(19) . .
N3 C38 C39 C40 -179.18(12) . .
N4 C35 C39 C38 -0.23(19) . .
N4 C35 C39 C40 179.10(12) . .
C27 N3 C38 C34 -179.44(13) . .
C27 N3 C38 C39 0.29(19) . .
C27 N4 C35 C28 179.66(13) . .
C27 N4 C35 C39 -0.1(2) . .
C28 C29 C36 C30 178.59(14) . .
C28 C29 C36 C40 -1.0(2) . .
C28 C35 C39 C38 179.96(12) . .
C28 C35 C39 C40 -0.70(19) . .
C29 C28 C35 N4 -178.75(14) . .
C29 C28 C35 C39 1.1(2) . .
C29 C36 C40 C37 -179.75(12) . .
C29 C36 C40 C39 1.35(18) . .
C30 C31 C32 C37 0.7(3) . .
C30 C36 C40 C37 0.63(19) . .
C30 C36 C40 C39 -178.28(12) . .
C31 C30 C36 C29 -179.43(14) . .
C31 C30 C36 C40 0.2(2) . .
C31 C32 C37 C33 178.91(15) . .
C31 C32 C37 C40 0.1(2) . .
C32 C37 C40 C36 -0.75(19) . .
C32 C37 C40 C39 178.17(12) . .
C33 C34 C38 N3 179.61(13) . .
C33 C34 C38 C39 -0.1(2) . .
C33 C37 C40 C36 -179.64(12) . .
C33 C37 C40 C39 -0.72(18) . .
C34 C33 C37 C32 -177.66(14) . .
C34 C33 C37 C40 1.2(2) . .
C34 C38 C39 C35 179.88(12) . .
C34 C38 C39 C40 0.55(19) . .
C35 N4 C27 N3 0.7(2) . .
C35 C28 C29 C36 -0.2(2) . .
C35 C39 C40 C36 -0.50(18) . .
C35 C39 C40 C37 -179.43(12) . .
C36 C30 C31 C32 -0.9(2) . .
C37 C33 C34 C38 -0.7(2) . .
C38 N3 C27 N4 -0.8(2) . .
C38 C39 C40 C36 178.81(12) . .
C38 C39 C40 C37 -0.11(18) . .
